data_1556843
loop_
_publ_author_name
'Scheidl, K. S.'
'Effenberger, H. S.'
'Yagi, T.'
'Momma, K.'
'Miletich, Ronald'

_publ_section_title
;
 The hydrocarbon-bearing clathrasil chibaite and its host-guest structure
 at low temperature.
;
_journal_issue 'Pt 5'
_journal_name_full IUCrJ
_journal_page_first 595
_journal_page_last 607
_journal_paper_doi 10.1107/S2052252518009107
_journal_volume 5
_journal_year 2018
_chemical_formula_moiety '0.01(C56.34 Na1.52 O272 Si136), 0.12(C1)'
_chemical_formula_sum 'C0.26 Na0.01 O2 Si'
_chemical_formula_weight 63.35
_space_group_crystal_system cubic
_space_group_IT_number 227
_space_group_name_Hall '-F 4vw 2vw 3'
_space_group_name_H-M_alt 'F d -3 m :2'
_audit_creation_date 2018-03-22
_audit_creation_method
;
Olex2 1.2
(compiled 2017.03.28 svn.r3405 for OlexSys, GUI svn.r5337)
;
_cell_angle_alpha 90
_cell_angle_beta 90
_cell_angle_gamma 90
_cell_formula_units_Z 136
_cell_length_a 19.3944(15)
_cell_length_b 19.3944(15)
_cell_length_c 19.3944(15)
_cell_measurement_reflns_used 30099
_cell_measurement_temperature 100(2)
_cell_measurement_theta_max 67
_cell_measurement_theta_min 3
_cell_volume 7295.1(10)
_computing_molecular_graphics 'Olex2 (Dolomanov et al., 2009)'
_computing_publication_material 'Olex2 (Dolomanov et al., 2009)'
_computing_structure_refinement 'ShelXL (Sheldrick, 2015)'
_diffrn_ambient_temperature 100(2)
_diffrn_measured_fraction_theta_full 0.994
_diffrn_measured_fraction_theta_max 0.989
_diffrn_measurement_device_type StoeStadiVari
_diffrn_radiation_type MoK\a
_diffrn_radiation_wavelength 0.71073
_diffrn_reflns_av_R_equivalents 0.3302
_diffrn_reflns_av_unetI/netI 0.0457
_diffrn_reflns_Laue_measured_fraction_full 0.994
_diffrn_reflns_Laue_measured_fraction_max 0.989
_diffrn_reflns_limit_h_max 29
_diffrn_reflns_limit_h_min -14
_diffrn_reflns_limit_k_max 29
_diffrn_reflns_limit_k_min -29
_diffrn_reflns_limit_l_max 29
_diffrn_reflns_limit_l_min -29
_diffrn_reflns_number 30099
_diffrn_reflns_point_group_measured_fraction_full 0.994
_diffrn_reflns_point_group_measured_fraction_max 0.989
_diffrn_reflns_theta_full 25.242
_diffrn_reflns_theta_max 33.346
_diffrn_reflns_theta_min 2.971
_exptl_absorpt_coefficient_mu 0.706
_exptl_crystal_density_diffrn 1.961
_exptl_crystal_description platelet
_exptl_crystal_F_000 4301
_refine_diff_density_max 1.464
_refine_diff_density_min -6.568
_refine_diff_density_rms 0.355
_refine_ls_extinction_coef 0.0019(5)
_refine_ls_extinction_expression Fc^*^=kFc[1+0.001xFc^2^\l^3^/sin(2\q)]^-1/4^
_refine_ls_extinction_method SHELXL
_refine_ls_goodness_of_fit_ref 1.192
_refine_ls_hydrogen_treatment undef
_refine_ls_matrix_type full
_refine_ls_number_parameters 42
_refine_ls_number_reflns 718
_refine_ls_number_restraints 0
_refine_ls_restrained_S_all 1.192
_refine_ls_R_factor_all 0.2351
_refine_ls_R_factor_gt 0.2308
_refine_ls_shift/su_max 0.000
_refine_ls_shift/su_mean 0.000
_refine_ls_structure_factor_coef Fsqd
_refine_ls_weighting_details
;
 w=1/[\s^2^(Fo^2^)+2478.0000P]
 where P=(Fo^2^+2Fc^2^)/3
;
_refine_ls_weighting_scheme calc
_refine_ls_wR_factor_gt 0.4282
_refine_ls_wR_factor_ref 0.4303
_reflns_Friedel_coverage 0.000
_reflns_number_gt 695
_reflns_number_total 718
_reflns_threshold_expression 'I > 2\s(I)'
_cod_data_source_file lt5009.cif
_cod_data_source_block 100k_cubic
_cod_original_cell_volume 7295.1(17)
_cod_original_sg_symbol_H-M 'F d -3 m'
_cod_database_code 1556843
_shelxl_version_number 2012-9
_shelx_space_group_comment
;
The symmetry employed for this shelxl refinement is uniquely defined
by the following loop, which should always be used as a source of
symmetry information in preference to the above space-group names.
They are only intended as comments.
;
_olex2_refinement_description
;
1. Others
 Fixed Uiso: Na(0.05) C2C(0.05) C2D(0.05) C2E(0.05)
;
_olex2_submission_special_instructions 'No special instructions were received'

loop_
_space_group_symop_operation_xyz
'x, y, z'
'-y, x+1/4, z+1/4'
'-x+1/4, -y+1/4, z'
'y+1/4, -x, z+1/4'
'x+1/4, -z, y+1/4'
'x, -y+1/4, -z+1/4'
'x+1/4, z+1/4, -y'
'z+1/4, y+1/4, -x'
'-x+1/4, y, -z+1/4'
'-z, y+1/4, x+1/4'
'z, x, y'
'y, z, x'
'-y+1/4, -z+1/4, x'
'z, -x+1/4, -y+1/4'
'-y+1/4, z, -x+1/4'
'-z+1/4, -x+1/4, y'
'-z+1/4, x, -y+1/4'
'y, -z+1/4, -x+1/4'
'y+1/4, x+1/4, -z'
'-y, -x, -z'
'-x, z+1/4, y+1/4'
'-x, -z, -y'
'z+1/4, -y, x+1/4'
'-z, -y, -x'
'x, y+1/2, z+1/2'
'-y, x+3/4, z+3/4'
'-x+1/4, -y+3/4, z+1/2'
'y+1/4, -x+1/2, z+3/4'
'x+1/4, -z+1/2, y+3/4'
'x, -y+3/4, -z+3/4'
'x+1/4, z+3/4, -y+1/2'
'z+1/4, y+3/4, -x+1/2'
'-x+1/4, y+1/2, -z+3/4'
'-z, y+3/4, x+3/4'
'z, x+1/2, y+1/2'
'y, z+1/2, x+1/2'
'-y+1/4, -z+3/4, x+1/2'
'z, -x+3/4, -y+3/4'
'-y+1/4, z+1/2, -x+3/4'
'-z+1/4, -x+3/4, y+1/2'
'-z+1/4, x+1/2, -y+3/4'
'y, -z+3/4, -x+3/4'
'y+1/4, x+3/4, -z+1/2'
'-y, -x+1/2, -z+1/2'
'-x, z+3/4, y+3/4'
'-x, -z+1/2, -y+1/2'
'z+1/4, -y+1/2, x+3/4'
'-z, -y+1/2, -x+1/2'
'x+1/2, y, z+1/2'
'-y+1/2, x+1/4, z+3/4'
'-x+3/4, -y+1/4, z+1/2'
'y+3/4, -x, z+3/4'
'x+3/4, -z, y+3/4'
'x+1/2, -y+1/4, -z+3/4'
'x+3/4, z+1/4, -y+1/2'
'z+3/4, y+1/4, -x+1/2'
'-x+3/4, y, -z+3/4'
'-z+1/2, y+1/4, x+3/4'
'z+1/2, x, y+1/2'
'y+1/2, z, x+1/2'
'-y+3/4, -z+1/4, x+1/2'
'z+1/2, -x+1/4, -y+3/4'
'-y+3/4, z, -x+3/4'
'-z+3/4, -x+1/4, y+1/2'
'-z+3/4, x, -y+3/4'
'y+1/2, -z+1/4, -x+3/4'
'y+3/4, x+1/4, -z+1/2'
'-y+1/2, -x, -z+1/2'
'-x+1/2, z+1/4, y+3/4'
'-x+1/2, -z, -y+1/2'
'z+3/4, -y, x+3/4'
'-z+1/2, -y, -x+1/2'
'x+1/2, y+1/2, z'
'-y+1/2, x+3/4, z+1/4'
'-x+3/4, -y+3/4, z'
'y+3/4, -x+1/2, z+1/4'
'x+3/4, -z+1/2, y+1/4'
'x+1/2, -y+3/4, -z+1/4'
'x+3/4, z+3/4, -y'
'z+3/4, y+3/4, -x'
'-x+3/4, y+1/2, -z+1/4'
'-z+1/2, y+3/4, x+1/4'
'z+1/2, x+1/2, y'
'y+1/2, z+1/2, x'
'-y+3/4, -z+3/4, x'
'z+1/2, -x+3/4, -y+1/4'
'-y+3/4, z+1/2, -x+1/4'
'-z+3/4, -x+3/4, y'
'-z+3/4, x+1/2, -y+1/4'
'y+1/2, -z+3/4, -x+1/4'
'y+3/4, x+3/4, -z'
'-y+1/2, -x+1/2, -z'
'-x+1/2, z+3/4, y+1/4'
'-x+1/2, -z+1/2, -y'
'z+3/4, -y+1/2, x+1/4'
'-z+1/2, -y+1/2, -x'
'-x, -y, -z'
'y, -x-1/4, -z-1/4'
'x-1/4, y-1/4, -z'
'-y-1/4, x, -z-1/4'
'-x-1/4, z, -y-1/4'
'-x, y-1/4, z-1/4'
'-x-1/4, -z-1/4, y'
'-z-1/4, -y-1/4, x'
'x-1/4, -y, z-1/4'
'z, -y-1/4, -x-1/4'
'-z, -x, -y'
'-y, -z, -x'
'y-1/4, z-1/4, -x'
'-z, x-1/4, y-1/4'
'y-1/4, -z, x-1/4'
'z-1/4, x-1/4, -y'
'z-1/4, -x, y-1/4'
'-y, z-1/4, x-1/4'
'-y-1/4, -x-1/4, z'
'y, x, z'
'x, -z-1/4, -y-1/4'
'x, z, y'
'-z-1/4, y, -x-1/4'
'z, y, x'
'-x, -y+1/2, -z+1/2'
'y, -x+1/4, -z+1/4'
'x-1/4, y+1/4, -z+1/2'
'-y-1/4, x+1/2, -z+1/4'
'-x-1/4, z+1/2, -y+1/4'
'-x, y+1/4, z+1/4'
'-x-1/4, -z+1/4, y+1/2'
'-z-1/4, -y+1/4, x+1/2'
'x-1/4, -y+1/2, z+1/4'
'z, -y+1/4, -x+1/4'
'-z, -x+1/2, -y+1/2'
'-y, -z+1/2, -x+1/2'
'y-1/4, z+1/4, -x+1/2'
'-z, x+1/4, y+1/4'
'y-1/4, -z+1/2, x+1/4'
'z-1/4, x+1/4, -y+1/2'
'z-1/4, -x+1/2, y+1/4'
'-y, z+1/4, x+1/4'
'-y-1/4, -x+1/4, z+1/2'
'y, x+1/2, z+1/2'
'x, -z+1/4, -y+1/4'
'x, z+1/2, y+1/2'
'-z-1/4, y+1/2, -x+1/4'
'z, y+1/2, x+1/2'
'-x+1/2, -y, -z+1/2'
'y+1/2, -x-1/4, -z+1/4'
'x+1/4, y-1/4, -z+1/2'
'-y+1/4, x, -z+1/4'
'-x+1/4, z, -y+1/4'
'-x+1/2, y-1/4, z+1/4'
'-x+1/4, -z-1/4, y+1/2'
'-z+1/4, -y-1/4, x+1/2'
'x+1/4, -y, z+1/4'
'z+1/2, -y-1/4, -x+1/4'
'-z+1/2, -x, -y+1/2'
'-y+1/2, -z, -x+1/2'
'y+1/4, z-1/4, -x+1/2'
'-z+1/2, x-1/4, y+1/4'
'y+1/4, -z, x+1/4'
'z+1/4, x-1/4, -y+1/2'
'z+1/4, -x, y+1/4'
'-y+1/2, z-1/4, x+1/4'
'-y+1/4, -x-1/4, z+1/2'
'y+1/2, x, z+1/2'
'x+1/2, -z-1/4, -y+1/4'
'x+1/2, z, y+1/2'
'-z+1/4, y, -x+1/4'
'z+1/2, y, x+1/2'
'-x+1/2, -y+1/2, -z'
'y+1/2, -x+1/4, -z-1/4'
'x+1/4, y+1/4, -z'
'-y+1/4, x+1/2, -z-1/4'
'-x+1/4, z+1/2, -y-1/4'
'-x+1/2, y+1/4, z-1/4'
'-x+1/4, -z+1/4, y'
'-z+1/4, -y+1/4, x'
'x+1/4, -y+1/2, z-1/4'
'z+1/2, -y+1/4, -x-1/4'
'-z+1/2, -x+1/2, -y'
'-y+1/2, -z+1/2, -x'
'y+1/4, z+1/4, -x'
'-z+1/2, x+1/4, y-1/4'
'y+1/4, -z+1/2, x-1/4'
'z+1/4, x+1/4, -y'
'z+1/4, -x+1/2, y-1/4'
'-y+1/2, z+1/4, x-1/4'
'-y+1/4, -x+1/4, z'
'y+1/2, x+1/2, z'
'x+1/2, -z+1/4, -y-1/4'
'x+1/2, z+1/2, y'
'-z+1/4, y+1/2, -x-1/4'
'z+1/2, y+1/2, x'

loop_
_atom_site_label
_atom_site_type_symbol
_atom_site_fract_x
_atom_site_fract_y
_atom_site_fract_z
_atom_site_U_iso_or_equiv
_atom_site_adp_type
_atom_site_occupancy
_atom_site_site_symmetry_order
_atom_site_calc_flag
_atom_site_refinement_flags_posn
_atom_site_refinement_flags_adp
_atom_site_refinement_flags_occupancy
Si1 Si 0.0679(2) 0.0679(2) 0.3690(2) 0.0317(16) Uani 1 2 d S T P
Si2 Si 0.21649(19) 0.21649(19) 0.21649(19) 0.0114(14) Uani 1 6 d S T P
Si3 Si 0.1250 0.1250 0.1250 0.016(3) Uani 1 24 d S T P
O1 O 0.0000 0.3451(10) -0.3451(10) 0.085(8) Uani 1 2 d S T P
O2 O 0.1999(14) 0.1999(14) 0.2940(13) 0.122(12) Uani 1 2 d S T P
O3 O 0.3752(17) 0.1250 0.1250 0.060(7) Uani 1 4 d S T P
O4 O 0.1718(8) 0.1718(8) 0.1718(8) 0.113(19) Uani 1 6 d S T P
Na Na 0.5000 0.5000 0.5000 0.050 Uiso 0.09(6) 12 d S T P
C1 C 0.0000 0.0000 0.0000 0.024(8) Uani 1 12 d S T P
C2C C 0.394(6) 0.394(6) 0.287(9) 0.050 Uiso 0.17(7) 2 d S T P
C2D C 0.357(4) 0.357(4) 0.425(6) 0.050 Uiso 0.22(6) 2 d S T P
C2E C 0.323(5) 0.323(5) 0.350(7) 0.050 Uiso 0.19(6) 2 d S T P

loop_
_atom_site_aniso_label
_atom_site_aniso_U_11
_atom_site_aniso_U_22
_atom_site_aniso_U_33
_atom_site_aniso_U_23
_atom_site_aniso_U_13
_atom_site_aniso_U_12
Si1 0.043(2) 0.043(2) 0.009(2) -0.0058(15) -0.0058(15) 0.022(2)
Si2 0.0114(14) 0.0114(14) 0.0114(14) -0.0031(12) -0.0031(12) -0.0031(12)
Si3 0.016(3) 0.016(3) 0.016(3) 0.000 0.000 0.000
O1 0.062(14) 0.096(12) 0.096(12) -0.022(14) -0.024(8) -0.024(8)
O2 0.164(19) 0.164(19) 0.038(11) 0.044(11) 0.044(11) 0.01(2)
O3 0.09(2) 0.045(9) 0.045(9) 0.009(12) 0.000 0.000
O4 0.113(19) 0.113(19) 0.113(19) -0.058(12) -0.058(12) -0.058(12)
C1 0.024(8) 0.024(8) 0.024(8) 0.001(9) 0.001(9) 0.001(9)

loop_
_atom_type_symbol
_atom_type_description
_atom_type_scat_dispersion_real
_atom_type_scat_dispersion_imag
_atom_type_scat_source
C C 0.0033 0.0016 'International Tables Vol C Tables 4.2.6.8 and 6.1.1.4'
O O 0.0106 0.0060 'International Tables Vol C Tables 4.2.6.8 and 6.1.1.4'
Si Si 0.0817 0.0704 'International Tables Vol C Tables 4.2.6.8 and 6.1.1.4'
Na Na 0.0362 0.0249 'International Tables Vol C Tables 4.2.6.8 and 6.1.1.4'

loop_
_geom_angle_atom_site_label_1
_geom_angle_atom_site_label_2
_geom_angle_atom_site_label_3
_geom_angle
_geom_angle_site_symmetry_1
_geom_angle_site_symmetry_3
O1 Si1 O1 111.2(19) 52_455 102_556
O1 Si1 Na 96.6(2) 102_556 75
O1 Si1 Na 55.7(10) 52_455 73_445
O1 Si1 Na 55.7(10) 102_556 73_445
O1 Si1 Na 96.6(2) 52_455 75
O2 Si1 O1 107.8(9) 3 52_455
O2 Si1 O1 107.8(9) 3 102_556
O2 Si1 O3 113(2) 3 176
O2 Si1 Na 135.6(16) 3 75
O2 Si1 Na 125.2(16) 3 73_445
O3 Si1 O1 108.5(8) 176 52_455
O3 Si1 O1 108.5(8) 176 102_556
O3 Si1 Na 22.6(12) 176 75
O3 Si1 Na 121.8(13) 176 73_445
Na Si1 Na 99.27(11) 73_445 75
O2 Si2 O2 110.5(15) 12 .
O2 Si2 O2 110.5(15) 11 .
O2 Si2 O2 110.5(15) 11 12
O2 Si2 Na 96.5(12) 11 52_464
O2 Si2 Na 96.5(12) . 26_644
O2 Si2 Na 26.3(15) . 75
O2 Si2 Na 96.5(12) 12 26_644
O2 Si2 Na 96.5(12) . 52_464
O2 Si2 Na 96.5(12) 12 75
O2 Si2 Na 26.3(15) 11 26_644
O2 Si2 Na 26.3(15) 12 52_464
O2 Si2 Na 96.5(12) 11 75
O4 Si2 O2 108.5(15) . .
O4 Si2 O2 108.5(15) . 11
O4 Si2 O2 108.5(15) . 12
O4 Si2 Na 134.75(5) . 52_464
O4 Si2 Na 134.75(5) . 75
O4 Si2 Na 134.75(5) . 26_644
Na Si2 Na 75.90(7) 26_644 75
Na Si2 Na 75.90(7) 52_464 75
Na Si2 Na 75.90(7) 52_464 26_644
O4 Si3 O4 109.471(4) . 122
O4 Si3 O4 109.5 148 122
O4 Si3 O4 109.5 . 3
O4 Si3 O4 109.471(3) . 148
O4 Si3 O4 109.471(2) 148 3
O4 Si3 O4 109.471(2) 122 3
Si1 O1 Si1 171.3(19) 2_554 42_554
Si1 O1 Na 94.3(10) 42_554 74_544
Si1 O1 Na 94.3(10) 2_554 74_544
Si1 O2 Si2 178(3) 3 .
Si1 O2 Na 37.6(12) 3 75
Si2 O2 Na 144.2(19) . 75
Si1 O3 Si1 171(2) 11 130
Si1 O3 Na 39.6(9) 130 26_644
Si1 O3 Na 39.6(9) 11 25_544
Si1 O3 Na 149.2(16) 130 25_544
Si1 O3 Na 149.2(16) 11 26_644
Na O3 Na 109.6(8) 26_644 25_544
Si2 O4 Si3 180(3) . .
Si1 Na Si1 119.971(7) 60 35
Si1 Na Si1 119.971(7) 156_565 169_556
Si1 Na Si1 119.971(6) 60 73
Si1 Na Si1 180.0 73 169_556
Si1 Na Si1 60.029(6) 60 169_556
Si1 Na Si1 60.029(6) 169_556 35
Si1 Na Si1 60.029(6) 156_565 35
Si1 Na Si1 60.029(6) 73 131_655
Si1 Na Si1 119.971(6) 73 35
Si1 Na Si1 60.029(6) 60 131_655
Si1 Na Si1 180.00(15) 156_565 60
Si1 Na Si1 119.971(6) 156_565 131_655
Si1 Na Si1 60.029(6) 156_565 73
Si1 Na Si1 119.971(6) 169_556 131_655
Si1 Na Si1 180.0 131_655 35
Si1 Na C2D 93.5(10) 169_556 101_656
Si1 Na C2D 86.5(10) 156_565 10_655
Si1 Na C2D 80(2) 35 10_655
Si1 Na C2D 86.5(10) 73 101_656
Si1 Na C2D 86.5(10) 169_556 10_655
Si1 Na C2D 100(2) 131_655 10_655
Si1 Na C2D 100(2) 60 101_656
Si1 Na C2D 86.5(10) 35 101_656
Si1 Na C2D 86.5(10) 73 106_566
Si1 Na C2D 93.5(10) 73 10_655
Si1 Na C2D 93.5(10) 169_556 106_566
Si1 Na C2D 93.5(10) 156_565 106_566
Si1 Na C2D 80(2) 131_655 106_566
Si1 Na C2D 80(2) 156_565 101_656
Si1 Na C2D 100(2) 35 106_566
Si1 Na C2D 86.5(10) 60 106_566
Si1 Na C2D 93.5(10) 60 10_655
Si1 Na C2D 93.5(10) 131_655 101_656
O1 Na Si1 90.000(1) 78 35
O1 Na Si1 90.000(1) 56 73
O1 Na Si1 149.986(3) 152_565 35
O1 Na Si1 30.014(3) 124_655 35
O1 Na Si1 149.986(3) 174_556 60
O1 Na Si1 149.986(3) 28 35
O1 Na Si1 30.014(3) 174_556 73
O1 Na Si1 30.014(3) 78 60
O1 Na Si1 149.986(3) 174_556 169_556
O1 Na Si1 90.0 124_655 60
O1 Na Si1 30.014(3) 174_556 156_565
O1 Na Si1 90.0 28 60
O1 Na Si1 149.986(3) 56 131_655
O1 Na Si1 149.986(3) 78 73
O1 Na Si1 149.986(3) 124_655 73
O1 Na Si1 30.014(3) 56 35
O1 Na Si1 149.986(3) 152_565 156_565
O1 Na Si1 90.0 152_565 169_556
O1 Na Si1 90.000(1) 56 169_556
O1 Na Si1 149.986(3) 124_655 131_655
O1 Na Si1 30.014(3) 78 169_556
O1 Na Si1 90.0 78 131_655
O1 Na Si1 149.986(3) 28 169_556
O1 Na Si1 30.014(3) 124_655 169_556
O1 Na Si1 149.986(3) 78 156_565
O1 Na Si1 30.014(3) 56 156_565
O1 Na Si1 30.014(3) 152_565 131_655
O1 Na Si1 90.0 28 156_565
O1 Na Si1 90.000(1) 174_556 131_655
O1 Na Si1 90.0 124_655 156_565
O1 Na Si1 90.000(1) 152_565 73
O1 Na Si1 30.014(3) 152_565 60
O1 Na Si1 90.0 174_556 35
O1 Na Si1 30.014(3) 28 73
O1 Na Si1 149.986(3) 56 60
O1 Na Si1 30.014(3) 28 131_655
O1 Na O1 120.000(1) 56 78
O1 Na O1 120.000(1) 78 28
O1 Na O1 60.000(1) 152_565 78
O1 Na O1 60.000(1) 174_556 28
O1 Na O1 180.0 152_565 56
O1 Na O1 60.0 56 174_556
O1 Na O1 60.000(1) 56 124_655
O1 Na O1 180.0 174_556 78
O1 Na O1 120.000(1) 174_556 124_655
O1 Na O1 180.0 124_655 28
O1 Na O1 60.000(1) 78 124_655
O1 Na O1 120.000(1) 152_565 124_655
O1 Na O1 60.000(1) 152_565 28
O1 Na O1 120.000(1) 56 28
O1 Na O1 120.000(1) 152_565 174_556
O1 Na C2D 97.8(17) 78 101_656
O1 Na C2D 97.8(17) 28 10_655
O1 Na C2D 90.000(5) 78 10_655
O1 Na C2D 97.8(17) 56 106_566
O1 Na C2D 90.000(9) 174_556 10_655
O1 Na C2D 90.000(5) 174_556 106_566
O1 Na C2D 82.2(17) 174_556 101_656
O1 Na C2D 90.000(10) 78 106_566
O1 Na C2D 82.2(17) 56 10_655
O1 Na C2D 90.000(3) 28 101_656
O1 Na C2D 97.8(17) 152_565 101_656
O1 Na C2D 97.8(17) 124_655 106_566
O1 Na C2D 82.2(17) 56 101_656
O1 Na C2D 82.2(17) 124_655 10_655
O1 Na C2D 97.8(17) 152_565 10_655
O1 Na C2D 90.000(14) 124_655 101_656
O1 Na C2D 82.2(17) 28 106_566
O1 Na C2D 82.2(17) 152_565 106_566
C2D Na C2D 180(2) 106_566 10_655
C2D Na C2D 16(3) 106_566 101_656
C2D Na C2D 164(3) 10_655 101_656
C2C C2C C2C 120.00(5) 75 42
C2C C2C C2C 120.00(4) 75 65
C2C C2C C2C 59.997(13) 42 65
C2C C2C C2D 87(6) 75 11
C2C C2C C2D 87(6) 75 12
C2C C2C C2E 126(9) 75 75
C2C C2C C2E 27(6) 75 12
C2C C2C C2E 27(6) 75 11
C2D C2C C2C 61(10) 98_566 42
C2D C2C C2C 33(6) 12 42
C2D C2C C2C 33(6) 11 65
C2D C2C C2C 61(10) 100_656 65
C2D C2C C2C 74(6) 12 65
C2D C2C C2C 90(10) 100_656 42
C2D C2C C2C 74(6) 11 42
C2D C2C C2C 90(10) 98_566 65
C2D C2C C2C 59(10) 100_656 75
C2D C2C C2C 59(10) 98_566 75
C2D C2C C2D 28(8) 98_566 12
C2D C2C C2D 70(10) 100_656 12
C2D C2C C2D 69(10) 12 11
C2D C2C C2D 57(10) 98_566 100_656
C2D C2C C2D 28(8) 100_656 11
C2D C2C C2D 70(10) 98_566 11
C2D C2C C2E 33(8) 98_566 12
C2D C2C C2E 50(10) 98_566 11
C2D C2C C2E 61(7) 11 11
C2D C2C C2E 74(10) 100_656 75
C2D C2C C2E 61(7) 12 12
C2D C2C C2E 76(8) 12 11
C2D C2C C2E 76(8) 11 12
C2D C2C C2E 50(10) 100_656 12
C2D C2C C2E 33(8) 100_656 11
C2D C2C C2E 74(10) 98_566 75
C2E C2C C2C 7(8) 104_665 42
C2E C2C C2C 94(6) 11 65
C2E C2C C2C 30.0(3) 75 65
C2E C2C C2C 106(6) 12 65
C2E C2C C2C 30.0(3) 75 42
C2E C2C C2C 7(8) 103_665 65
C2E C2C C2C 94(6) 12 42
C2E C2C C2C 124(10) 103_665 75
C2E C2C C2C 106(6) 11 42
C2E C2C C2C 53(8) 103_665 42
C2E C2C C2C 124(10) 104_665 75
C2E C2C C2C 53(8) 104_665 65
C2E C2C C2D 87(10) 103_665 98_566
C2E C2C C2D 65(10) 104_665 98_566
C2E C2C C2D 70(10) 104_665 11
C2E C2C C2D 37(10) 103_665 11
C2E C2C C2D 37(10) 104_665 12
C2E C2C C2D 51(7) 75 12
C2E C2C C2D 70(10) 103_665 12
C2E C2C C2D 87(10) 104_665 100_656
C2E C2C C2D 65(10) 103_665 100_656
C2E C2C C2D 51(7) 75 11
C2E C2C C2E 23(8) 103_665 75
C2E C2C C2E 102(10) 75 12
C2E C2C C2E 107(10) 103_665 12
C2E C2C C2E 107(10) 104_665 11
C2E C2C C2E 47(10) 104_665 103_665
C2E C2C C2E 23(8) 104_665 75
C2E C2C C2E 102(10) 75 11
C2E C2C C2E 97(10) 104_665 12
C2E C2C C2E 97(10) 103_665 11
C2E C2C C2E 25(8) 12 11
C2C C2D C2C 62(10) 100_656 98_566
C2C C2D C2D 106(10) 100_656 104_665
C2C C2D C2D 150(10) 98_566 104_665
C2C C2D C2E 67(10) 100_656 98_566
C2C C2D C2E 54(9) 100_656 42
C2C C2D C2E 44(9) 98_566 101_656
C2C C2D C2E 54(9) 98_566 65
C2C C2D C2E 94(10) 98_566 106_566
C2C C2D C2E 116(10) 100_656 65
C2C C2D C2E 122(10) 98_566 98_566
C2C C2D C2E 67(10) 98_566 100_656
C2C C2D C2E 94(10) 100_656 101_656
C2C C2D C2E 44(9) 100_656 106_566
C2C C2D C2E 122(10) 100_656 100_656
C2C C2D C2E 116(10) 98_566 42
C2D C2D C2C 179(8) 42 100_656
C2D C2D C2C 61(8) 75 100_656
C2D C2D C2C 119(10) 65 100_656
C2D C2D C2C 179(8) 65 98_566
C2D C2D C2C 119(10) 42 98_566
C2D C2D C2C 61(8) 75 98_566
C2D C2D C2D 120.00(6) 42 75
C2D C2D C2D 88(6) 75 104_665
C2D C2D C2D 120.00(4) 65 75
C2D C2D C2D 74(3) 42 104_665
C2D C2D C2D 32(6) 65 104_665
C2D C2D C2D 60.00(4) 42 65
C2D C2D C2E 136(7) 42 106_566
C2D C2D C2E 112(6) 65 100_656
C2D C2D C2E 50(6) 75 106_566
C2D C2D C2E 59(5) 65 98_566
C2D C2D C2E 50(6) 75 101_656
C2D C2D C2E 65(7) 65 42
C2D C2D C2E 65(7) 42 65
C2D C2D C2E 72(4) 75 98_566
C2D C2D C2E 84(8) 75 65
C2D C2D C2E 125(7) 42 42
C2D C2D C2E 125(7) 65 65
C2D C2D C2E 87(7) 42 101_656
C2D C2D C2E 72(4) 75 100_656
C2D C2D C2E 112(6) 42 98_566
C2D C2D C2E 59(5) 42 100_656
C2D C2D C2E 136(7) 65 101_656
C2D C2D C2E 87(7) 65 106_566
C2D C2D C2E 84(8) 75 42
C2E C2D C2D 38(5) 98_566 104_665
C2E C2D C2D 57(8) 42 104_665
C2E C2D C2D 64(6) 106_566 104_665
C2E C2D C2D 105(6) 100_656 104_665
C2E C2D C2D 117(8) 101_656 104_665
C2E C2D C2D 127(9) 65 104_665
C2E C2D C2E 33(10) 42 106_566
C2E C2D C2E 24(8) 65 100_656
C2E C2D C2E 134(10) 42 101_656
C2E C2D C2E 120(10) 101_656 98_566
C2E C2D C2E 33(10) 65 101_656
C2E C2D C2E 128(10) 100_656 98_566
C2E C2D C2E 150(10) 42 100_656
C2E C2D C2E 28(7) 106_566 98_566
C2E C2D C2E 24(8) 42 98_566
C2E C2D C2E 150(10) 65 98_566
C2E C2D C2E 101(10) 106_566 101_656
C2E C2D C2E 120(10) 106_566 100_656
C2E C2D C2E 28(7) 101_656 100_656
C2E C2D C2E 134(10) 65 106_566
C2E C2D C2E 167(10) 42 65
C2C C2E C2C 97(8) 106_566 75
C2C C2E C2C 97(8) 101_656 75
C2C C2E C2C 166(10) 101_656 106_566
C2C C2E C2D 111(10) 101_656 65
C2C C2E C2D 76(10) 101_656 100_656
C2C C2E C2D 86(10) 101_656 .
C2C C2E C2D 111(10) 75 .
C2C C2E C2D 135(10) 106_566 103_665
C2C C2E C2D 112(10) 101_656 98_566
C2C C2E C2D 61(10) 101_656 42
C2C C2E C2D 61(10) 106_566 65
C2C C2E C2D 38(6) 75 100_656
C2C C2E C2D 112(10) 106_566 100_656
C2C C2E C2D 76(10) 106_566 98_566
C2C C2E C2D 86(10) 106_566 .
C2C C2E C2D 111(10) 106_566 42
C2C C2E C2D 38(6) 75 98_566
C2C C2E C2D 135(10) 101_656 104_665
C2C C2E C2D 49(10) 106_566 104_665
C2C C2E C2D 49(10) 101_656 103_665
C2D C2E C2C 69(9) 104_665 75
C2D C2E C2C 111(10) 42 75
C2D C2E C2C 69(9) 103_665 75
C2D C2E C2C 111(10) 65 75
C2D C2E C2D 46(10) 42 103_665
C2D C2E C2D 62(8) 104_665 .
C2D C2E C2D 83(10) 42 104_665
C2D C2E C2D 25(7) 65 .
C2D C2E C2D 34(9) 104_665 98_566
C2D C2E C2D 66(9) 103_665 98_566
C2D C2E C2D 25(7) 42 .
C2D C2E C2D 83(10) 65 103_665
C2D C2E C2D 77(9) 100_656 .
C2D C2E C2D 72(10) 65 98_566
C2D C2E C2D 72(10) 42 100_656
C2D C2E C2D 87(10) 104_665 103_665
C2D C2E C2D 87(10) 65 100_656
C2D C2E C2D 46(10) 65 104_665
C2D C2E C2D 66(9) 104_665 100_656
C2D C2E C2D 77(9) 98_566 .
C2D C2E C2D 34(9) 103_665 100_656
C2D C2E C2D 62(8) 103_665 .
C2D C2E C2D 87(10) 42 98_566
C2D C2E C2D 50(10) 42 65
C2D C2E C2D 36(8) 100_656 98_566
C2E C2E C2C 67(8) 12 106_566
C2E C2E C2C 30.0(3) 11 75
C2E C2E C2C 127(8) 11 106_566
C2E C2E C2C 30.0(3) 12 75
C2E C2E C2C 127(8) 12 101_656
C2E C2E C2C 67(8) 11 101_656
C2E C2E C2D 122(10) 11 65
C2E C2E C2D 96(8) 12 65
C2E C2E C2D 109(5) 12 .
C2E C2E C2D 34(6) 11 100_656
C2E C2E C2D 50(6) 12 104_665
C2E C2E C2D 96(8) 11 42
C2E C2E C2D 109(5) 11 .
C2E C2E C2D 59(5) 12 100_656
C2E C2E C2D 50(6) 11 103_665
C2E C2E C2D 59(5) 11 98_566
C2E C2E C2D 93(7) 11 104_665
C2E C2E C2D 93(7) 12 103_665
C2E C2E C2D 122(10) 12 42
C2E C2E C2D 34(6) 12 98_566
C2E C2E C2E 60.00(5) 12 11

loop_
_geom_bond_atom_site_label_1
_geom_bond_atom_site_label_2
_geom_bond_distance
_geom_bond_site_symmetry_2
Si1 O1 1.580(4) 52_455
Si1 O1 1.580(4) 102_556
Si1 O2 1.53(2) 3
Si1 O3 1.571(7) 176
Si1 Na 5.604(6) 75
Si1 Na 3.150(6) 73_445
Si2 O2 1.57(2) 12
Si2 O2 1.57(2) .
Si2 O2 1.57(2) 11
Si2 O4 1.50(3) .
Si2 Na 5.575(5) 26_644
Si2 Na 5.575(5) 52_464
Si2 Na 5.575(5) 75
Si3 O4 1.57(3) 3
Si3 O4 1.57(3) 122
Si3 O4 1.57(3) 148
Si3 O4 1.57(3) .
O1 Si1 1.580(4) 2_554
O1 Si1 1.580(4) 42_554
O1 Na 2.61(3) 74_544
O2 Si1 1.53(2) 3
O2 Na 4.22(3) 75
O3 Si1 1.571(7) 11
O3 Si1 1.571(7) 130
O3 Na 4.20(2) 25_544
O3 Na 4.20(2) 26_644
Na Si1 3.150(6) 73
Na Si1 3.150(6) 35
Na Si1 3.150(6) 60
Na Si1 3.150(6) 169_556
Na Si1 3.150(6) 156_565
Na Si1 3.150(6) 131_655
Na O1 2.61(3) 152_565
Na O1 2.61(3) 174_556
Na O1 2.61(3) 56
Na O1 2.61(3) 28
Na O1 2.61(3) 124_655
Na O1 2.61(3) 78
Na C2D 3.28(11) 10_655
Na C2D 3.28(11) 101_656
Na C2D 3.28(11) 106_566
C2C C2C 1.9(3) 65
C2C C2C 1.1(3) 75
C2C C2C 1.9(3) 42
C2C C2D 1.65(16) 12
C2C C2D 1.65(16) 11
C2C C2D 1.02(15) 100_656
C2C C2D 1.02(15) 98_566
C2C C2E 1.76(17) 11
C2C C2E 1.5(2) 75
C2C C2E 1.76(17) 12
C2C C2E 0.95(15) 103_665
C2C C2E 0.95(15) 104_665
C2D C2C 1.02(15) 98_566
C2D C2C 1.02(15) 100_656
C2D C2D 0.9(2) 42
C2D C2D 0.9(2) 65
C2D C2D 1.62(17) 104_665
C2D C2D 1.0(2) 75
C2D C2E 1.06(12) 65
C2D C2E 1.59(12) 100_656
C2D C2E 1.36(11) 101_656
C2D C2E 1.06(12) 42
C2D C2E 1.59(12) 98_566
C2D C2E 1.36(11) 106_566
C2E C2C 0.95(15) 106_566
C2E C2C 1.5(2) 75
C2E C2C 0.95(15) 101_656
C2E C2D 1.06(12) 42
C2E C2D 1.36(11) 104_665
C2E C2D 1.59(12) 98_566
C2E C2D 1.59(12) 100_656
C2E C2D 1.36(11) 103_665
C2E C2D 1.06(12) 65
C2E C2E 0.8(2) 12
C2E C2E 0.8(2) 11
